data_9001788
loop_
_publ_author_name
'Akizuki, M.'
'Kudoh, Y.'
'Kuribayashi, T.'

_publ_section_title
;Crystal structures of the {011}, {610}, and {010} growth sectors in
 brewsterite Sample: {610} sector
;
_journal_name_full 'American Mineralogist'
_journal_page_first 1501
_journal_page_last 1506
_journal_volume 81
_journal_year 1996
_chemical_formula_sum 'Al2.15 Ba0.55 H10 K0.01 O21 Si5.85 Sr0.4'
_chemical_name_mineral Brewsterite-Ba
_space_group_IT_number 2
_symmetry_space_group_name_Hall '-P 1'
_symmetry_space_group_name_H-M 'P -1'
_cell_angle_alpha 89.98
_cell_angle_beta 94.49
_cell_angle_gamma 90.13
_cell_formula_units_Z 2
_cell_length_a 6.779
_cell_length_b 17.530
_cell_length_c 7.750
_cell_volume 918.149
_database_code_amcsd 0001844
_exptl_crystal_density_diffrn 2.457
_cod_original_formula_sum 'Si5.85 Al2.15 Sr.4 Ba.55 K.01 O21 H10'
_cod_database_code 9001788

loop_
_space_group_symop_operation_xyz
x,y,z
-x,-y,-z

loop_
_atom_site_label
_atom_site_fract_x
_atom_site_fract_y
_atom_site_fract_z
_atom_site_occupancy
_atom_site_U_iso_or_equiv
_atom_site_type_symbol
_atom_site_attached_hydrogens
SiTa 0.32180 0.08060 0.82290 0.75000 0.01203 Si 0
AlTa 0.32180 0.08060 0.82290 0.25000 0.01203 Al 0
SiTa* 0.32050 0.41850 0.82230 0.70000 0.01203 Si 0
AlTa* 0.32050 0.41850 0.82230 0.30000 0.01203 Al 0
SiTb 0.40600 0.05680 0.21150 0.65000 0.01381 Si 0
AlTb 0.40600 0.05680 0.21150 0.35000 0.01381 Al 0
SiTb* 0.40550 0.44320 0.21050 0.55000 0.01381 Si 0
AlTb* 0.40550 0.44320 0.21050 0.45000 0.01381 Al 0
SiTc 0.55600 0.15830 0.53400 0.50000 0.01279 Si 0
AlTc 0.55600 0.15830 0.53400 0.50000 0.01279 Al 0
SiTc* 0.55420 0.34210 0.53330 0.70000 0.01140 Si 0
AlTc* 0.55420 0.34210 0.53330 0.30000 0.01140 Al 0
SiTd 0.90850 0.05280 0.64070 1.00000 0.01191 Si 0
SiTd* 0.90770 0.44720 0.64110 1.00000 0.01140 Si 0
Sr 0.24969 0.25010 0.17711 0.40000 0.02026 Sr 0
BaM 0.24969 0.25010 0.17711 0.55000 0.02026 Ba 0
KM 0.24969 0.25010 0.17711 0.01000 0.02026 K 0
O1 0.35060 0.10450 0.02880 1.00000 0.01900 O 0
O1* 0.34940 0.39360 0.02850 1.00000 0.01773 O 0
O2 0.42340 0.12430 0.35920 1.00000 0.02533 O 0
O2* 0.42180 0.37610 0.36190 1.00000 0.02406 O 0
O3 0.78550 0.12160 0.54630 1.00000 0.02280 O 0
O3* 0.78060 0.37970 0.54490 1.00000 0.01900 O 0
O4 0.44970 0.14060 0.71600 1.00000 0.02280 O 0
O4* 0.45010 0.35890 0.71200 1.00000 0.02280 O 0
O5 0.08480 0.09000 0.76370 1.00000 0.02533 O 0
O5* 0.08340 0.40760 0.76060 1.00000 0.02406 O 0
O6 0.22500 0.99670 0.24120 1.00000 0.03293 O 0
O6* 0.22130 0.50300 0.23890 1.00000 0.03166 O 0
O7 0.38540 0.99120 0.79480 1.00000 0.02026 O 0
O7* 0.38470 0.50810 0.79610 1.00000 0.01900 O 0
O8 0.00000 0.00000 0.50000 1.00000 0.03800 O 0
O8* 0.00000 0.50000 0.50000 1.00000 0.03546 O 0
O9 0.57150 0.25120 0.49910 1.00000 0.03040 O 0
Wat10 0.05800 0.25070 0.47000 1.00000 0.04559 O 2
Wat11 0.92850 0.14610 0.15060 1.00000 0.06206 O 2
Wat11* 0.92520 0.35430 0.14930 1.00000 0.06206 O 2
Wat12 0.60310 0.24900 0.02380 1.00000 0.06206 O 2
Wat13 0.06390 0.24940 0.86310 1.00000 0.06206 O 2

loop_
_cod_changelog_entry_id
_cod_changelog_entry_author
_cod_changelog_entry_date
_cod_changelog_entry_text
1
;cod-tools version 3.8.0
Id: cif_guess_AMCSD_atom_types 9574 2023-05-10 09:00:05Z saulius
;
2023-05-10T18:47:46+03:00
;Derived atom types and hydrogen counts
from atom names that follow the AMCSD naming convention
(Wat == water, O-H == hydroxyl).
;

loop_
_cod_related_entry_id
_cod_related_entry_database
_cod_related_entry_code
1 AMCSD 0001844
